data_7231781
loop_
_publ_author_name
'Exner, Jessica'
'Eusterwiemann, Steffen'
'Janka, Oliver'
'Doerenkamp, Carsten'
'Massolle, Anja'
'Niehaus, Oliver'
'Daniliuc, Constantin G.'
'P\"ottgen, Rainer'
'Neugebauer, Johannes'
'Studer, Armido'
'Eckert, Hellmut'

_publ_section_title
;
 Antiferromagnetic ordering based on intermolecular London dispersion
 interactions in amphiphilic TEMPO ammonium salts.
;
_journal_issue 46
_journal_name_full 'Physical chemistry chemical physics : PCCP'
_journal_page_first 28979
_journal_page_last 28983
_journal_paper_doi 10.1039/c8cp05837g
_journal_volume 20
_journal_year 2018
_chemical_formula_sum 'C26 H54 I N2 O'
_chemical_formula_weight 537.61
_space_group_crystal_system monoclinic
_space_group_IT_number 14
_space_group_name_Hall '-P 2ybc'
_space_group_name_H-M_alt 'P 1 21/c 1'
_symmetry_space_group_name_Hall '-P 2ybc'
_symmetry_space_group_name_H-M 'P 1 21/c 1'
_atom_sites_solution_hydrogens geom
_audit_update_record
;
2018-02-27 deposited with the CCDC.
2018-11-09 downloaded from the CCDC.
;
_cell_angle_alpha 90
_cell_angle_beta 92.978(4)
_cell_angle_gamma 90
_cell_formula_units_Z 8
_cell_length_a 25.2916(14)
_cell_length_b 18.5641(9)
_cell_length_c 12.4789(7)
_cell_measurement_reflns_used 9137
_cell_measurement_temperature 100.(2)
_cell_measurement_theta_max 64.1965
_cell_measurement_theta_min 2.9542
_cell_volume 5851.1(5)
_computing_cell_refinement 'SAINT V8.37A (Bruker AXS Inc., 2015)'
_computing_data_collection 'APEX2 v.2014.1-----1 (Bruker AXS Inc., 2014)'
_computing_data_reduction 'SAINT V8.37A (Bruker AXS Inc., 2015)'
_computing_molecular_graphics 'APEX2 v.2014.1-----1 (Bruker AXS Inc., 2014)'
_computing_publication_material 'APEX2 v.2014.1-----1 (Bruker AXS Inc., 2014)'
_computing_structure_refinement 'SHELXL-2014/7 (Sheldrick, 2014)'
_computing_structure_solution 'SHELXL-2014/7 (Sheldrick, 2014)'
_diffrn_ambient_temperature 100.(2)
_diffrn_detector_area_resol_mean 8.3333
_diffrn_measured_fraction_theta_full 0.992
_diffrn_measured_fraction_theta_max 0.992
_diffrn_measurement_device_type 'KappaCCD APEXII'
_diffrn_measurement_method 'phi / omega scans'
_diffrn_radiation_monochromator graphite
_diffrn_radiation_type 'CuK\a '
_diffrn_radiation_wavelength 1.54178
_diffrn_reflns_av_R_equivalents 0.1398
_diffrn_reflns_av_unetI/netI 0.0826
_diffrn_reflns_limit_h_max 29
_diffrn_reflns_limit_h_min -29
_diffrn_reflns_limit_k_max 22
_diffrn_reflns_limit_k_min -22
_diffrn_reflns_limit_l_max 14
_diffrn_reflns_limit_l_min -14
_diffrn_reflns_number 81597
_diffrn_reflns_theta_full 66.82
_diffrn_reflns_theta_max 66.82
_diffrn_reflns_theta_min 2.95
_diffrn_source 'fine--focus sealed tube'
_exptl_absorpt_coefficient_mu 8.713
_exptl_absorpt_correction_T_max 0.72
_exptl_absorpt_correction_T_min 0.42
_exptl_absorpt_correction_type multi-scan
_exptl_absorpt_process_details
;
'Bruker AXS (2014). SADABS, Version 2014/2, Bruker AXS Inc., Madison,
Wisconsin, USA.'
;
_exptl_crystal_colour colourless
_exptl_crystal_density_diffrn 1.221
_exptl_crystal_density_method 'not measured'
_exptl_crystal_description plate
_exptl_crystal_F_000 2280
_exptl_crystal_size_max 0.200
_exptl_crystal_size_mid 0.200
_exptl_crystal_size_min 0.040
_platon_squeeze_details
;
A badly disordered solvent molecule (probably one water molecule) was 
found in the asymmetrical unit and could not be satisfactorily refined.
The program SQUEEZE (Spek, A.L. (2015). Acta Cryst. C71, 9-18) was 
therefore used to remove mathematically the effect of the solvent.
The quoted formula and derived parameters are not included the squeezed
solvent molecule. 
;
_refine_diff_density_max 0.872
_refine_diff_density_min -1.479
_refine_ls_extinction_method none
_refine_ls_goodness_of_fit_ref 1.041
_refine_ls_hydrogen_treatment constr
_refine_ls_matrix_type full
_refine_ls_number_parameters 555
_refine_ls_number_reflns 10306
_refine_ls_number_restraints 0
_refine_ls_restrained_S_all 1.041
_refine_ls_R_factor_all 0.0883
_refine_ls_R_factor_gt 0.0585
_refine_ls_shift/su_max 0.002
_refine_ls_shift/su_mean 0.000
_refine_ls_structure_factor_coef Fsqd
_refine_ls_weighting_details 'w=1/[\s^2^(Fo^2^)+(0.0671P)^2^+10.8398P] where P=(Fo^2^+2Fc^2^)/3'
_refine_ls_weighting_scheme calc
_refine_ls_wR_factor_gt 0.1384
_refine_ls_wR_factor_ref 0.1560
_reflns_number_gt 7400
_reflns_number_total 10306
_reflns_threshold_expression 'I > 2\s(I)'
_cod_data_source_file c8cp05837g2.cif
_cod_data_source_block stu8415
_cod_depositor_comments 'Adding full bibliography for 7231780--7231783.cif.'
_cod_database_code 7231781
_platon_squeeze_void_probe_radius 1.20

loop_
_space_group_symop_operation_xyz
'x, y, z'
'-x, y+1/2, -z+1/2'
'-x, -y, -z'
'x, -y-1/2, z-1/2'

loop_
_atom_site_type_symbol
_atom_site_label
_atom_site_fract_x
_atom_site_fract_y
_atom_site_fract_z
_atom_site_U_iso_or_equiv
_atom_site_adp_type
_atom_site_calc_flag
_atom_site_refinement_flags_adp
_atom_site_refinement_flags_posn
_atom_site_occupancy
I I1A 1.23672(2) -0.07082(2) 0.69026(4) 0.04466(14) Uani d . . 1
O O1A 1.1312(2) 0.3161(2) 0.6801(4) 0.0500(13) Uani d . . 1
N N1A 1.1245(2) 0.2537(3) 0.7239(4) 0.0372(12) Uani d . . 1
N N2A 1.1083(2) 0.0558(3) 0.9033(4) 0.0387(13) Uani d . . 1
C C1A 1.1735(3) 0.2088(3) 0.7400(5) 0.0372(14) Uani d . . 1
C C2A 1.1587(3) 0.1307(3) 0.7693(5) 0.0400(15) Uani d . . 1
H H201 1.1444 0.1053 0.7043 0.048 Uiso calc U R 1
H H202 1.1908 0.1048 0.7969 0.048 Uiso calc U R 1
C C3A 1.1177(3) 0.1304(3) 0.8538(5) 0.0370(15) Uani d . . 1
H H3A 1.131 0.1629 0.9132 0.044 Uiso calc U R 1
C C4A 1.0677(3) 0.1640(3) 0.8040(5) 0.0359(14) Uani d . . 1
H H401 1.0385 0.1579 0.8531 0.043 Uiso calc U R 1
H H402 1.0576 0.1389 0.736 0.043 Uiso calc U R 1
C C5A 1.0754(3) 0.2443(3) 0.7815(5) 0.0366(15) Uani d . . 1
C C6A 1.2011(3) 0.2071(4) 0.6348(6) 0.0484(18) Uani d . . 1
H H601 1.1769 0.1877 0.5781 0.073 Uiso calc U R 1
H H602 1.2326 0.1764 0.6427 0.073 Uiso calc U R 1
H H603 1.2117 0.2561 0.6158 0.073 Uiso calc U R 1
C C7A 1.2103(3) 0.2429(4) 0.8266(6) 0.0443(16) Uani d . . 1
H H701 1.2148 0.2942 0.8108 0.066 Uiso calc U R 1
H H702 1.2448 0.2189 0.8281 0.066 Uiso calc U R 1
H H703 1.1949 0.2377 0.8966 0.066 Uiso calc U R 1
C C8A 1.0289(3) 0.2710(4) 0.7098(6) 0.0446(16) Uani d . . 1
H H801 1.03 0.3237 0.7057 0.067 Uiso calc U R 1
H H802 0.9957 0.2558 0.7397 0.067 Uiso calc U R 1
H H803 1.0313 0.2508 0.6377 0.067 Uiso calc U R 1
C C9A 1.0776(3) 0.2868(3) 0.8873(5) 0.0402(15) Uani d . . 1
H H901 1.1065 0.2683 0.9349 0.06 Uiso calc U R 1
H H902 1.0439 0.2814 0.922 0.06 Uiso calc U R 1
H H903 1.0837 0.3379 0.8724 0.06 Uiso calc U R 1
C C10A 1.0730(3) 0.0637(3) 0.9956(5) 0.0389(15) Uani d . . 1
H H10A 1.0372 0.0763 0.9684 0.058 Uiso calc U R 1
H H10B 1.0868 0.1019 1.0436 0.058 Uiso calc U R 1
H H10C 1.0721 0.0182 1.0352 0.058 Uiso calc U R 1
C C11A 1.0820(4) 0.0060(4) 0.8212(6) 0.056(2) Uani d . . 1
H H11A 1.0773 -0.0416 0.8533 0.084 Uiso calc U R 1
H H11B 1.1042 0.0016 0.7595 0.084 Uiso calc U R 1
H H11C 1.0474 0.0256 0.7974 0.084 Uiso calc U R 1
C C12A 1.1599(3) 0.0192(3) 0.9433(6) 0.0412(16) Uani d . . 1
H H12A 1.1509 -0.0264 0.979 0.049 Uiso calc U R 1
H H12B 1.1802 0.0067 0.8802 0.049 Uiso calc U R 1
C C13A 1.1952(3) 0.0628(3) 1.0201(6) 0.0422(16) Uani d . . 1
H H13A 1.1734 0.0883 1.0717 0.051 Uiso calc U R 1
H H13B 1.2147 0.0993 0.9798 0.051 Uiso calc U R 1
C C14A 1.2347(3) 0.0132(4) 1.0811(6) 0.0480(18) Uani d . . 1
H H14A 1.2149 -0.0254 1.1162 0.058 Uiso calc U R 1
H H14B 1.2576 -0.0098 1.0291 0.058 Uiso calc U R 1
C C15A 1.2697(3) 0.0522(4) 1.1661(7) 0.055(2) Uani d . . 1
H H15A 1.2468 0.0799 1.2131 0.066 Uiso calc U R 1
H H15B 1.2924 0.087 1.1299 0.066 Uiso calc U R 1
C C16A 1.3051(3) 0.0018(4) 1.2362(7) 0.0524(19) Uani d . . 1
H H16A 1.2828 -0.0366 1.265 0.063 Uiso calc U R 1
H H16B 1.3309 -0.0215 1.1903 0.063 Uiso calc U R 1
C C17A 1.3352(3) 0.0383(4) 1.3291(7) 0.061(2) Uani d . . 1
H H17A 1.3096 0.0648 1.3716 0.074 Uiso calc U R 1
H H17B 1.3596 0.0741 1.2999 0.074 Uiso calc U R 1
C C18A 1.3674(3) -0.0128(4) 1.4047(8) 0.062(2) Uani d . . 1
H H18A 1.3432 -0.0492 1.4329 0.074 Uiso calc U R 1
H H18B 1.3937 -0.0385 1.3627 0.074 Uiso calc U R 1
C C19A 1.3963(4) 0.0246(4) 1.4984(8) 0.067(2) Uani d . . 1
H H19A 1.4195 0.0621 1.4697 0.081 Uiso calc U R 1
H H19B 1.3698 0.0492 1.5411 0.081 Uiso calc U R 1
C C20A 1.4297(4) -0.0234(4) 1.5730(7) 0.061(2) Uani d . . 1
H H20A 1.4549 -0.0506 1.5302 0.073 Uiso calc U R 1
H H20B 1.4063 -0.0587 1.6066 0.073 Uiso calc U R 1
C C21A 1.4607(4) 0.0178(4) 1.6607(7) 0.065(2) Uani d . . 1
H H21A 1.4838 0.0529 1.6262 0.078 Uiso calc U R 1
H H21B 1.4352 0.0456 1.7019 0.078 Uiso calc U R 1
C C22A 1.4944(4) -0.0262(4) 1.7384(7) 0.062(2) Uani d . . 1
H H22A 1.5202 -0.0536 1.6977 0.075 Uiso calc U R 1
H H22B 1.4715 -0.0615 1.7732 0.075 Uiso calc U R 1
C C23A 1.5243(4) 0.0169(4) 1.8248(7) 0.070(3) Uani d . . 1
H H23A 1.5461 0.0535 1.7898 0.084 Uiso calc U R 1
H H23B 1.4983 0.043 1.867 0.084 Uiso calc U R 1
C C24A 1.5597(4) -0.0264(4) 1.9008(7) 0.066(2) Uani d . . 1
H H24A 1.5857 -0.0524 1.8587 0.079 Uiso calc U R 1
H H24B 1.5379 -0.0629 1.9359 0.079 Uiso calc U R 1
C C25A 1.5896(4) 0.0172(5) 1.9875(9) 0.083(3) Uani d . . 1
H H25A 1.6115 0.0535 1.9522 0.099 Uiso calc U R 1
H H25B 1.5635 0.0436 2.029 0.099 Uiso calc U R 1
C C26A 1.6248(4) -0.0252(6) 2.0644(9) 0.085(3) Uani d . . 1
H H26A 1.6035 -0.0604 2.1017 0.127 Uiso calc U R 1
H H26B 1.6421 0.0075 2.1169 0.127 Uiso calc U R 1
H H26C 1.6517 -0.0503 2.0249 0.127 Uiso calc U R 1
I I1B 0.92505(2) 0.14843(2) 0.92962(3) 0.03567(13) Uani d . . 1
O O1B 1.08401(19) 0.0256(2) 0.5340(4) 0.0464(12) Uani d . . 1
N N1B 1.1066(2) -0.0277(2) 0.4887(4) 0.0342(12) Uani d . . 1
N N2B 1.18329(19) -0.2094(2) 0.3425(4) 0.0306(11) Uani d . . 1
C C1B 1.1425(2) -0.0100(3) 0.4012(5) 0.0328(13) Uani d . . 1
C C2B 1.1787(3) -0.0741(3) 0.3799(5) 0.0328(13) Uani d . . 1
H H211 1.1966 -0.0657 0.3123 0.039 Uiso calc U R 1
H H212 1.2063 -0.0778 0.4388 0.039 Uiso calc U R 1
C C3B 1.1482(2) -0.1448(3) 0.3712(5) 0.0300(13) Uani d . . 1
H H3B 1.1197 -0.1395 0.3132 0.036 Uiso calc U R 1
C C4B 1.1221(2) -0.1579(3) 0.4760(5) 0.0294(13) Uani d . . 1
H H411 1.1496 -0.1586 0.5354 0.035 Uiso calc U R 1
H H412 1.1046 -0.2056 0.4733 0.035 Uiso calc U R 1
C C5B 1.0809(2) -0.0997(3) 0.4986(5) 0.0322(13) Uani d . . 1
C C6B 1.1096(3) 0.0122(3) 0.2996(5) 0.0419(16) Uani d . . 1
H H611 1.0961 -0.031 0.2623 0.063 Uiso calc U R 1
H H612 1.1319 0.0395 0.2522 0.063 Uiso calc U R 1
H H613 1.0798 0.0422 0.3197 0.063 Uiso calc U R 1
C C7B 1.1775(3) 0.0529(3) 0.4406(6) 0.0393(15) Uani d . . 1
H H711 1.1554 0.0953 0.4518 0.059 Uiso calc U R 1
H H712 1.2032 0.064 0.3868 0.059 Uiso calc U R 1
H H713 1.1964 0.0397 0.5083 0.059 Uiso calc U R 1
C C8B 1.0321(3) -0.1042(4) 0.4208(6) 0.0419(16) Uani d . . 1
H H811 1.0086 -0.0634 0.4331 0.063 Uiso calc U R 1
H H812 1.0133 -0.1494 0.4326 0.063 Uiso calc U R 1
H H813 1.0433 -0.1026 0.3468 0.063 Uiso calc U R 1
C C9B 1.0645(3) -0.1090(4) 0.6139(6) 0.0437(17) Uani d . . 1
H H911 1.0951 -0.1002 0.6636 0.065 Uiso calc U R 1
H H912 1.0515 -0.1582 0.6239 0.065 Uiso calc U R 1
H H913 1.0364 -0.0746 0.6283 0.065 Uiso calc U R 1
C C10B 1.2126(3) -0.1913(3) 0.2452(5) 0.0356(14) Uani d . . 1
H H10D 1.2275 -0.2354 0.2159 0.053 Uiso calc U R 1
H H10E 1.2413 -0.1575 0.2648 0.053 Uiso calc U R 1
H H10F 1.1882 -0.1692 0.1912 0.053 Uiso calc U R 1
C C11B 1.1482(3) -0.2727(3) 0.3119(5) 0.0339(14) Uani d . . 1
H H11D 1.1241 -0.2593 0.2511 0.051 Uiso calc U R 1
H H11E 1.1276 -0.2863 0.3731 0.051 Uiso calc U R 1
H H11F 1.1701 -0.3135 0.2915 0.051 Uiso calc U R 1
C C12B 1.2216(3) -0.2295(3) 0.4368(5) 0.0352(14) Uani d . . 1
H H12C 1.2359 -0.1847 0.4702 0.042 Uiso calc U R 1
H H12D 1.2017 -0.2552 0.4913 0.042 Uiso calc U R 1
C C13B 1.2678(2) -0.2766(3) 0.4065(5) 0.0375(15) Uani d . . 1
H H13C 1.2543 -0.3165 0.36 0.045 Uiso calc U R 1
H H13D 1.2924 -0.2476 0.3648 0.045 Uiso calc U R 1
C C14B 1.2979(3) -0.3078(4) 0.5042(5) 0.0410(16) Uani d . . 1
H H14C 1.3237 -0.3435 0.4796 0.049 Uiso calc U R 1
H H14D 1.2725 -0.3339 0.5478 0.049 Uiso calc U R 1
C C15B 1.3274(3) -0.2527(3) 0.5756(5) 0.0383(15) Uani d . . 1
H H15C 1.3014 -0.2197 0.6065 0.046 Uiso calc U R 1
H H15D 1.3507 -0.2235 0.5313 0.046 Uiso calc U R 1
C C16B 1.3608(2) -0.2882(3) 0.6667(5) 0.0349(14) Uani d . . 1
H H16C 1.3371 -0.3176 0.7097 0.042 Uiso calc U R 1
H H16D 1.3863 -0.3214 0.6347 0.042 Uiso calc U R 1
C C17B 1.3914(3) -0.2373(3) 0.7415(5) 0.0356(14) Uani d . . 1
H H17C 1.3663 -0.2041 0.7746 0.043 Uiso calc U R 1
H H17D 1.4157 -0.2081 0.6997 0.043 Uiso calc U R 1
C C18B 1.4233(3) -0.2775(3) 0.8299(5) 0.0360(14) Uani d . . 1
H H18C 1.3988 -0.3076 0.8701 0.043 Uiso calc U R 1
H H18D 1.4485 -0.3102 0.7961 0.043 Uiso calc U R 1
C C19B 1.4544(3) -0.2291(3) 0.9094(5) 0.0377(14) Uani d . . 1
H H19C 1.4789 -0.1987 0.8698 0.045 Uiso calc U R 1
H H19D 1.4294 -0.1968 0.9445 0.045 Uiso calc U R 1
C C20B 1.4859(3) -0.2716(3) 0.9950(5) 0.0365(14) Uani d . . 1
H H20C 1.5107 -0.3039 0.9594 0.044 Uiso calc U R 1
H H20D 1.4612 -0.3022 1.0338 0.044 Uiso calc U R 1
C C21B 1.5174(3) -0.2250(3) 1.0763(5) 0.0358(14) Uani d . . 1
H H21C 1.5417 -0.1938 1.0375 0.043 Uiso calc U R 1
H H21D 1.4925 -0.1933 1.1129 0.043 Uiso calc U R 1
C C22B 1.5493(3) -0.2684(3) 1.1603(5) 0.0351(14) Uani d . . 1
H H22C 1.5751 -0.2989 1.1241 0.042 Uiso calc U R 1
H H22D 1.5252 -0.3006 1.1979 0.042 Uiso calc U R 1
C C23B 1.5791(3) -0.2207(3) 1.2425(5) 0.0388(15) Uani d . . 1
H H23C 1.5531 -0.1912 1.2799 0.047 Uiso calc U R 1
H H23D 1.6023 -0.1875 1.2045 0.047 Uiso calc U R 1
C C24B 1.6128(3) -0.2632(4) 1.3262(6) 0.0418(16) Uani d . . 1
H H24C 1.59 -0.2981 1.3619 0.05 Uiso calc U R 1
H H24D 1.64 -0.2908 1.2893 0.05 Uiso calc U R 1
C C25B 1.6399(3) -0.2152(4) 1.4104(6) 0.0471(17) Uani d . . 1
H H25C 1.6641 -0.1821 1.3747 0.056 Uiso calc U R 1
H H25D 1.6127 -0.1856 1.4439 0.056 Uiso calc U R 1
C C26B 1.6712(3) -0.2557(4) 1.4977(6) 0.0544(19) Uani d . . 1
H H26D 1.6475 -0.2879 1.5348 0.082 Uiso calc U R 1
H H26E 1.6874 -0.2213 1.5491 0.082 Uiso calc U R 1
H H26F 1.699 -0.2841 1.4657 0.082 Uiso calc U R 1

loop_
_atom_site_aniso_label
_atom_site_aniso_U_11
_atom_site_aniso_U_22
_atom_site_aniso_U_33
_atom_site_aniso_U_12
_atom_site_aniso_U_13
_atom_site_aniso_U_23
I1A 0.0629(3) 0.0386(2) 0.0329(3) 0.00024(18) 0.00588(19) 0.00541(18)
O1A 0.067(3) 0.034(2) 0.050(3) -0.014(2) 0.007(2) 0.018(2)
N1A 0.053(3) 0.025(3) 0.033(3) -0.008(2) 0.005(2) 0.003(2)
N2A 0.069(4) 0.021(2) 0.027(3) -0.005(2) 0.016(3) 0.000(2)
C1A 0.056(4) 0.030(3) 0.027(4) -0.009(3) 0.010(3) 0.003(3)
C2A 0.065(4) 0.029(3) 0.028(4) -0.006(3) 0.015(3) 0.001(3)
C3A 0.063(4) 0.020(3) 0.029(4) -0.007(3) 0.011(3) -0.002(3)
C4A 0.059(4) 0.023(3) 0.026(4) -0.009(3) 0.008(3) -0.001(2)
C5A 0.060(4) 0.021(3) 0.029(4) -0.010(3) 0.007(3) 0.001(3)
C6A 0.063(5) 0.049(4) 0.034(4) -0.015(3) 0.008(3) 0.003(3)
C7A 0.060(4) 0.037(4) 0.035(4) -0.009(3) -0.001(3) 0.001(3)
C8A 0.063(4) 0.035(4) 0.036(4) -0.005(3) 0.003(3) 0.004(3)
C9A 0.070(5) 0.022(3) 0.028(4) -0.003(3) 0.006(3) -0.003(3)
C10A 0.059(4) 0.023(3) 0.035(4) 0.000(3) 0.015(3) 0.002(3)
C11A 0.104(6) 0.028(4) 0.036(4) -0.025(4) 0.020(4) -0.006(3)
C12A 0.071(5) 0.017(3) 0.037(4) -0.001(3) 0.022(3) 0.004(3)
C13A 0.068(4) 0.025(3) 0.036(4) 0.007(3) 0.026(3) 0.002(3)
C14A 0.061(4) 0.029(3) 0.056(5) 0.004(3) 0.019(4) 0.007(3)
C15A 0.063(5) 0.034(4) 0.068(6) 0.004(3) 0.020(4) 0.009(4)
C16A 0.057(4) 0.033(4) 0.069(6) 0.000(3) 0.022(4) 0.011(3)
C17A 0.073(5) 0.042(4) 0.071(6) 0.007(4) 0.022(4) 0.004(4)
C18A 0.063(5) 0.042(4) 0.080(7) 0.005(4) 0.010(4) 0.006(4)
C19A 0.093(7) 0.040(4) 0.071(6) 0.011(4) 0.027(5) 0.007(4)
C20A 0.079(6) 0.037(4) 0.068(6) 0.001(4) 0.012(4) 0.008(4)
C21A 0.098(7) 0.033(4) 0.067(6) 0.008(4) 0.024(5) 0.003(4)
C22A 0.084(6) 0.051(5) 0.055(6) 0.001(4) 0.025(4) 0.007(4)
C23A 0.110(7) 0.039(4) 0.066(6) -0.003(4) 0.045(5) 0.000(4)
C24A 0.092(6) 0.049(5) 0.060(6) -0.008(4) 0.031(5) -0.002(4)
C25A 0.105(8) 0.065(6) 0.082(8) -0.034(5) 0.042(6) -0.015(5)
C26A 0.104(8) 0.073(7) 0.078(8) -0.012(6) 0.017(6) -0.002(6)
I1B 0.0552(2) 0.02077(19) 0.0317(2) 0.00074(15) 0.00833(16) 0.00128(15)
O1B 0.058(3) 0.023(2) 0.059(3) 0.0093(19) 0.010(2) -0.018(2)
N1B 0.046(3) 0.019(2) 0.038(3) 0.005(2) 0.003(2) -0.009(2)
N2B 0.040(3) 0.024(2) 0.028(3) 0.005(2) 0.007(2) -0.001(2)
C1B 0.045(3) 0.022(3) 0.032(4) 0.002(2) 0.008(3) -0.001(2)
C2B 0.048(4) 0.024(3) 0.027(3) 0.005(2) 0.008(3) 0.000(2)
C3B 0.037(3) 0.020(3) 0.033(4) 0.007(2) 0.010(2) 0.001(2)
C4B 0.042(3) 0.019(3) 0.028(3) 0.002(2) 0.010(3) -0.003(2)
C5B 0.036(3) 0.027(3) 0.034(4) 0.000(2) 0.012(3) -0.011(3)
C6B 0.066(4) 0.023(3) 0.036(4) 0.003(3) -0.003(3) -0.002(3)
C7B 0.053(4) 0.023(3) 0.042(4) 0.001(3) 0.000(3) -0.002(3)
C8B 0.042(4) 0.036(3) 0.048(4) -0.001(3) 0.006(3) -0.014(3)
C9B 0.050(4) 0.035(4) 0.048(5) -0.005(3) 0.015(3) -0.011(3)
C10B 0.050(4) 0.033(3) 0.024(3) 0.010(3) 0.010(3) 0.003(3)
C11B 0.054(4) 0.023(3) 0.025(3) 0.000(3) 0.009(3) -0.002(2)
C12B 0.048(4) 0.030(3) 0.028(4) 0.010(3) 0.008(3) -0.002(3)
C13B 0.042(3) 0.032(3) 0.038(4) 0.008(3) 0.002(3) -0.003(3)
C14B 0.052(4) 0.037(4) 0.033(4) 0.007(3) -0.005(3) -0.008(3)
C15B 0.043(4) 0.036(3) 0.035(4) 0.007(3) 0.000(3) 0.004(3)
C16B 0.040(3) 0.036(3) 0.028(4) 0.003(3) 0.004(3) -0.002(3)
C17B 0.044(3) 0.031(3) 0.033(4) 0.001(3) 0.004(3) 0.000(3)
C18B 0.044(3) 0.036(3) 0.028(4) 0.001(3) 0.005(3) 0.000(3)
C19B 0.045(4) 0.037(3) 0.032(4) 0.002(3) 0.005(3) -0.002(3)
C20B 0.048(4) 0.027(3) 0.035(4) -0.006(3) 0.003(3) -0.001(3)
C21B 0.053(4) 0.030(3) 0.024(3) -0.003(3) 0.001(3) -0.003(3)
C22B 0.049(4) 0.032(3) 0.025(3) -0.001(3) 0.002(3) 0.000(3)
C23B 0.051(4) 0.035(3) 0.030(4) 0.002(3) 0.004(3) -0.005(3)
C24B 0.047(4) 0.044(4) 0.035(4) 0.001(3) 0.006(3) 0.001(3)
C25B 0.051(4) 0.052(4) 0.039(4) 0.004(3) 0.000(3) -0.007(3)
C26B 0.052(4) 0.065(5) 0.046(5) 0.010(4) 0.000(4) 0.001(4)

loop_
_atom_type_symbol
_atom_type_description
_atom_type_scat_dispersion_real
_atom_type_scat_dispersion_imag
_atom_type_scat_source
C C 0.0181 0.0091 'International Tables Vol C Tables 4.2.6.8 and 6.1.1.4'
H H 0.0000 0.0000 'International Tables Vol C Tables 4.2.6.8 and 6.1.1.4'
N N 0.0311 0.0180 'International Tables Vol C Tables 4.2.6.8 and 6.1.1.4'
O O 0.0492 0.0322 'International Tables Vol C Tables 4.2.6.8 and 6.1.1.4'
I I -0.3257 6.8362 'International Tables Vol C Tables 4.2.6.8 and 6.1.1.4'

loop_
_geom_angle_atom_site_label_1
_geom_angle_atom_site_label_2
_geom_angle_atom_site_label_3
_geom_angle
O1A N1A C5A 116.2(5)
O1A N1A C1A 115.4(5)
C5A N1A C1A 125.4(5)
C10A N2A C11A 108.8(5)
C10A N2A C12A 108.9(5)
C11A N2A C12A 106.8(5)
C10A N2A C3A 109.2(5)
C11A N2A C3A 110.5(5)
C12A N2A C3A 112.5(5)
N1A C1A C6A 108.1(5)
N1A C1A C7A 109.5(5)
C6A C1A C7A 109.3(6)
N1A C1A C2A 110.2(5)
C6A C1A C2A 108.2(5)
C7A C1A C2A 111.5(5)
C3A C2A C1A 110.5(5)
C3A C2A H201 109.5
C1A C2A H201 109.5
C3A C2A H202 109.5
C1A C2A H202 109.5
H201 C2A H202 108.1
C4A C3A C2A 107.5(5)
C4A C3A N2A 113.1(5)
C2A C3A N2A 114.0(5)
C4A C3A H3A 107.3
C2A C3A H3A 107.3
N2A C3A H3A 107.3
C3A C4A C5A 111.4(5)
C3A C4A H401 109.4
C5A C4A H401 109.4
C3A C4A H402 109.4
C5A C4A H402 109.4
H401 C4A H402 108.0
N1A C5A C8A 108.5(5)
N1A C5A C4A 108.8(5)
C8A C5A C4A 108.8(5)
N1A C5A C9A 111.3(5)
C8A C5A C9A 109.3(6)
C4A C5A C9A 110.0(5)
C1A C6A H601 109.5
C1A C6A H602 109.5
H601 C6A H602 109.5
C1A C6A H603 109.5
H601 C6A H603 109.5
H602 C6A H603 109.5
C1A C7A H701 109.5
C1A C7A H702 109.5
H701 C7A H702 109.5
C1A C7A H703 109.5
H701 C7A H703 109.5
H702 C7A H703 109.5
C5A C8A H801 109.5
C5A C8A H802 109.5
H801 C8A H802 109.5
C5A C8A H803 109.5
H801 C8A H803 109.5
H802 C8A H803 109.5
C5A C9A H901 109.5
C5A C9A H902 109.5
H901 C9A H902 109.5
C5A C9A H903 109.5
H901 C9A H903 109.5
H902 C9A H903 109.5
N2A C10A H10A 109.5
N2A C10A H10B 109.5
H10A C10A H10B 109.5
N2A C10A H10C 109.5
H10A C10A H10C 109.5
H10B C10A H10C 109.5
N2A C11A H11A 109.5
N2A C11A H11B 109.5
H11A C11A H11B 109.5
N2A C11A H11C 109.5
H11A C11A H11C 109.5
H11B C11A H11C 109.5
C13A C12A N2A 115.8(5)
C13A C12A H12A 108.3
N2A C12A H12A 108.3
C13A C12A H12B 108.3
N2A C12A H12B 108.3
H12A C12A H12B 107.4
C12A C13A C14A 110.1(5)
C12A C13A H13A 109.6
C14A C13A H13A 109.6
C12A C13A H13B 109.6
C14A C13A H13B 109.6
H13A C13A H13B 108.2
C15A C14A C13A 113.6(6)
C15A C14A H14A 108.8
C13A C14A H14A 108.8
C15A C14A H14B 108.8
C13A C14A H14B 108.8
H14A C14A H14B 107.7
C14A C15A C16A 114.0(6)
C14A C15A H15A 108.7
C16A C15A H15A 108.7
C14A C15A H15B 108.7
C16A C15A H15B 108.7
H15A C15A H15B 107.6
C17A C16A C15A 114.8(6)
C17A C16A H16A 108.6
C15A C16A H16A 108.6
C17A C16A H16B 108.6
C15A C16A H16B 108.6
H16A C16A H16B 107.5
C16A C17A C18A 115.1(6)
C16A C17A H17A 108.5
C18A C17A H17A 108.5
C16A C17A H17B 108.5
C18A C17A H17B 108.5
H17A C17A H17B 107.5
C19A C18A C17A 114.2(7)
C19A C18A H18A 108.7
C17A C18A H18A 108.7
C19A C18A H18B 108.7
C17A C18A H18B 108.7
H18A C18A H18B 107.6
C20A C19A C18A 115.9(7)
C20A C19A H19A 108.3
C18A C19A H19A 108.3
C20A C19A H19B 108.3
C18A C19A H19B 108.3
H19A C19A H19B 107.4
C19A C20A C21A 113.5(7)
C19A C20A H20A 108.9
C21A C20A H20A 108.9
C19A C20A H20B 108.9
C21A C20A H20B 108.9
H20A C20A H20B 107.7
C22A C21A C20A 116.6(7)
C22A C21A H21A 108.2
C20A C21A H21A 108.2
C22A C21A H21B 108.2
C20A C21A H21B 108.2
H21A C21A H21B 107.3
C21A C22A C23A 114.8(7)
C21A C22A H22A 108.6
C23A C22A H22A 108.6
C21A C22A H22B 108.6
C23A C22A H22B 108.6
H22A C22A H22B 107.5
C24A C23A C22A 115.2(7)
C24A C23A H23A 108.5
C22A C23A H23A 108.5
C24A C23A H23B 108.5
C22A C23A H23B 108.5
H23A C23A H23B 107.5
C23A C24A C25A 115.0(8)
C23A C24A H24A 108.5
C25A C24A H24A 108.5
C23A C24A H24B 108.5
C25A C24A H24B 108.5
H24A C24A H24B 107.5
C26A C25A C24A 115.7(8)
C26A C25A H25A 108.4
C24A C25A H25A 108.4
C26A C25A H25B 108.4
C24A C25A H25B 108.4
H25A C25A H25B 107.4
C25A C26A H26A 109.5
C25A C26A H26B 109.5
H26A C26A H26B 109.5
C25A C26A H26C 109.5
H26A C26A H26C 109.5
H26B C26A H26C 109.5
O1B N1B C1B 116.9(5)
O1B N1B C5B 116.5(5)
C1B N1B C5B 122.7(5)
C10B N2B C11B 106.2(5)
C10B N2B C12B 111.0(5)
C11B N2B C12B 110.2(4)
C10B N2B C3B 109.2(4)
C11B N2B C3B 109.0(4)
C12B N2B C3B 111.1(4)
N1B C1B C7B 107.2(5)
N1B C1B C2B 110.3(5)
C7B C1B C2B 107.9(5)
N1B C1B C6B 109.8(5)
C7B C1B C6B 109.9(5)
C2B C1B C6B 111.6(5)
C3B C2B C1B 112.2(5)
C3B C2B H211 109.2
C1B C2B H211 109.2
C3B C2B H212 109.2
C1B C2B H212 109.2
H211 C2B H212 107.9
C4B C3B C2B 108.6(5)
C4B C3B N2B 110.9(4)
C2B C3B N2B 113.0(5)
C4B C3B H3B 108.1
C2B C3B H3B 108.1
N2B C3B H3B 108.1
C3B C4B C5B 112.1(5)
C3B C4B H411 109.2
C5B C4B H411 109.2
C3B C4B H412 109.2
C5B C4B H412 109.2
H411 C4B H412 107.9
N1B C5B C9B 108.6(5)
N1B C5B C8B 109.7(5)
C9B C5B C8B 110.1(5)
N1B C5B C4B 108.1(5)
C9B C5B C4B 108.2(5)
C8B C5B C4B 112.1(5)
C1B C6B H611 109.5
C1B C6B H612 109.5
H611 C6B H612 109.5
C1B C6B H613 109.5
H611 C6B H613 109.5
H612 C6B H613 109.5
C1B C7B H711 109.5
C1B C7B H712 109.5
H711 C7B H712 109.5
C1B C7B H713 109.5
H711 C7B H713 109.5
H712 C7B H713 109.5
C5B C8B H811 109.5
C5B C8B H812 109.5
H811 C8B H812 109.5
C5B C8B H813 109.5
H811 C8B H813 109.5
H812 C8B H813 109.5
C5B C9B H911 109.5
C5B C9B H912 109.5
H911 C9B H912 109.5
C5B C9B H913 109.5
H911 C9B H913 109.5
H912 C9B H913 109.5
N2B C10B H10D 109.5
N2B C10B H10E 109.5
H10D C10B H10E 109.5
N2B C10B H10F 109.5
H10D C10B H10F 109.5
H10E C10B H10F 109.5
N2B C11B H11D 109.5
N2B C11B H11E 109.5
H11D C11B H11E 109.5
N2B C11B H11F 109.5
H11D C11B H11F 109.5
H11E C11B H11F 109.5
C13B C12B N2B 114.4(5)
C13B C12B H12C 108.7
N2B C12B H12C 108.7
C13B C12B H12D 108.7
N2B C12B H12D 108.7
H12C C12B H12D 107.6
C14B C13B C12B 112.2(6)
C14B C13B H13C 109.2
C12B C13B H13C 109.2
C14B C13B H13D 109.2
C12B C13B H13D 109.2
H13C C13B H13D 107.9
C13B C14B C15B 114.9(5)
C13B C14B H14C 108.5
C15B C14B H14C 108.5
C13B C14B H14D 108.5
C15B C14B H14D 108.5
H14C C14B H14D 107.5
C14B C15B C16B 112.3(5)
C14B C15B H15C 109.1
C16B C15B H15C 109.1
C14B C15B H15D 109.1
C16B C15B H15D 109.1
H15C C15B H15D 107.9
C17B C16B C15B 115.8(5)
C17B C16B H16C 108.3
C15B C16B H16C 108.3
C17B C16B H16D 108.3
C15B C16B H16D 108.3
H16C C16B H16D 107.4
C16B C17B C18B 112.1(5)
C16B C17B H17C 109.2
C18B C17B H17C 109.2
C16B C17B H17D 109.2
C18B C17B H17D 109.2
H17C C17B H17D 107.9
C19B C18B C17B 114.7(5)
C19B C18B H18C 108.6
C17B C18B H18C 108.6
C19B C18B H18D 108.6
C17B C18B H18D 108.6
H18C C18B H18D 107.6
C20B C19B C18B 112.7(5)
C20B C19B H19C 109.1
C18B C19B H19C 109.1
C20B C19B H19D 109.1
C18B C19B H19D 109.1
H19C C19B H19D 107.8
C19B C20B C21B 114.2(5)
C19B C20B H20C 108.7
C21B C20B H20C 108.7
C19B C20B H20D 108.7
C21B C20B H20D 108.7
H20C C20B H20D 107.6
C22B C21B C20B 113.5(5)
C22B C21B H21C 108.9
C20B C21B H21C 108.9
C22B C21B H21D 108.9
C20B C21B H21D 108.9
H21C C21B H21D 107.7
C21B C22B C23B 112.5(5)
C21B C22B H22C 109.1
C23B C22B H22C 109.1
C21B C22B H22D 109.1
C23B C22B H22D 109.1
H22C C22B H22D 107.8
C22B C23B C24B 113.4(5)
C22B C23B H23C 108.9
C24B C23B H23C 108.9
C22B C23B H23D 108.9
C24B C23B H23D 108.9
H23C C23B H23D 107.7
C25B C24B C23B 112.7(6)
C25B C24B H24C 109.0
C23B C24B H24C 109.0
C25B C24B H24D 109.0
C23B C24B H24D 109.0
H24C C24B H24D 107.8
C26B C25B C24B 114.1(6)
C26B C25B H25C 108.7
C24B C25B H25C 108.7
C26B C25B H25D 108.7
C24B C25B H25D 108.7
H25C C25B H25D 107.6
C25B C26B H26D 109.5
C25B C26B H26E 109.5
H26D C26B H26E 109.5
C25B C26B H26F 109.5
H26D C26B H26F 109.5
H26E C26B H26F 109.5

loop_
_geom_bond_atom_site_label_1
_geom_bond_atom_site_label_2
_geom_bond_distance
O1A N1A 1.296(6)
N1A C5A 1.478(9)
N1A C1A 1.498(9)
N2A C10A 1.501(8)
N2A C11A 1.509(9)
N2A C12A 1.530(9)
N2A C3A 1.541(7)
C1A C6A 1.519(9)
C1A C7A 1.527(9)
C1A C2A 1.546(8)
C2A C3A 1.517(9)
C2A H201 0.99
C2A H202 0.99
C3A C4A 1.514(9)
C3A H3A 1.0
C4A C5A 1.531(8)
C4A H401 0.99
C4A H402 0.99
C5A C8A 1.523(10)
C5A C9A 1.535(9)
C6A H601 0.98
C6A H602 0.98
C6A H603 0.98
C7A H701 0.98
C7A H702 0.98
C7A H703 0.98
C8A H801 0.98
C8A H802 0.98
C8A H803 0.98
C9A H901 0.98
C9A H902 0.98
C9A H903 0.98
C10A H10A 0.98
C10A H10B 0.98
C10A H10C 0.98
C11A H11A 0.98
C11A H11B 0.98
C11A H11C 0.98
C12A C13A 1.512(10)
C12A H12A 0.99
C12A H12B 0.99
C13A C14A 1.531(10)
C13A H13A 0.99
C13A H13B 0.99
C14A C15A 1.527(11)
C14A H14A 0.99
C14A H14B 0.99
C15A C16A 1.536(11)
C15A H15A 0.99
C15A H15B 0.99
C16A C17A 1.512(12)
C16A H16A 0.99
C16A H16B 0.99
C17A C18A 1.541(11)
C17A H17A 0.99
C17A H17B 0.99
C18A C19A 1.514(13)
C18A H18A 0.99
C18A H18B 0.99
C19A C20A 1.513(12)
C19A H19A 0.99
C19A H19B 0.99
C20A C21A 1.519(12)
C20A H20A 0.99
C20A H20B 0.99
C21A C22A 1.498(12)
C21A H21A 0.99
C21A H21B 0.99
C22A C23A 1.513(13)
C22A H22A 0.99
C22A H22B 0.99
C23A C24A 1.504(13)
C23A H23A 0.99
C23A H23B 0.99
C24A C25A 1.521(13)
C24A H24A 0.99
C24A H24B 0.99
C25A C26A 1.498(15)
C25A H25A 0.99
C25A H25B 0.99
C26A H26A 0.98
C26A H26B 0.98
C26A H26C 0.98
O1B N1B 1.288(6)
N1B C1B 1.493(8)
N1B C5B 1.495(8)
N2B C10B 1.493(8)
N2B C11B 1.510(8)
N2B C12B 1.531(8)
N2B C3B 1.544(7)
C1B C7B 1.531(8)
C1B C2B 1.533(8)
C1B C6B 1.535(9)
C2B C3B 1.523(8)
C2B H211 0.99
C2B H212 0.99
C3B C4B 1.515(8)
C3B H3B 1.0
C4B C5B 1.538(8)
C4B H411 0.99
C4B H412 0.99
C5B C9B 1.528(10)
C5B C8B 1.532(9)
C6B H611 0.98
C6B H612 0.98
C6B H613 0.98
C7B H711 0.98
C7B H712 0.98
C7B H713 0.98
C8B H811 0.98
C8B H812 0.98
C8B H813 0.98
C9B H911 0.98
C9B H912 0.98
C9B H913 0.98
C10B H10D 0.98
C10B H10E 0.98
C10B H10F 0.98
C11B H11D 0.98
C11B H11E 0.98
C11B H11F 0.98
C12B C13B 1.523(8)
C12B H12C 0.99
C12B H12D 0.99
C13B C14B 1.517(9)
C13B H13C 0.99
C13B H13D 0.99
C14B C15B 1.527(9)
C14B H14C 0.99
C14B H14D 0.99
C15B C16B 1.531(9)
C15B H15C 0.99
C15B H15D 0.99
C16B C17B 1.512(9)
C16B H16C 0.99
C16B H16D 0.99
C17B C18B 1.527(9)
C17B H17C 0.99
C17B H17D 0.99
C18B C19B 1.524(9)
C18B H18C 0.99
C18B H18D 0.99
C19B C20B 1.520(9)
C19B H19C 0.99
C19B H19D 0.99
C20B C21B 1.525(8)
C20B H20C 0.99
C20B H20D 0.99
C21B C22B 1.521(9)
C21B H21C 0.99
C21B H21D 0.99
C22B C23B 1.523(9)
C22B H22C 0.99
C22B H22D 0.99
C23B C24B 1.533(9)
C23B H23C 0.99
C23B H23D 0.99
C24B C25B 1.514(10)
C24B H24C 0.99
C24B H24D 0.99
C25B C26B 1.512(10)
C25B H25C 0.99
C25B H25D 0.99
C26B H26D 0.98
C26B H26E 0.98
C26B H26F 0.98

loop_
_geom_torsion_atom_site_label_1
_geom_torsion_atom_site_label_2
_geom_torsion_atom_site_label_3
_geom_torsion_atom_site_label_4
_geom_torsion
O1A N1A C1A C6A -49.7(7)
C5A N1A C1A C6A 150.5(6)
O1A N1A C1A C7A 69.2(7)
C5A N1A C1A C7A -90.6(7)
O1A N1A C1A C2A -167.8(5)
C5A N1A C1A C2A 32.4(8)
N1A C1A C2A C3A -45.4(7)
C6A C1A C2A C3A -163.4(6)
C7A C1A C2A C3A 76.3(7)
C1A C2A C3A C4A 64.7(7)
C1A C2A C3A N2A -169.1(5)
C10A N2A C3A C4A -64.7(7)
C11A N2A C3A C4A 55.0(7)
C12A N2A C3A C4A 174.3(5)
C10A N2A C3A C2A 172.2(6)
C11A N2A C3A C2A -68.1(8)
C12A N2A C3A C2A 51.2(7)
C2A C3A C4A C5A -67.6(6)
N2A C3A C4A C5A 165.7(5)
O1A N1A C5A C8A 48.2(7)
C1A N1A C5A C8A -152.1(6)
O1A N1A C5A C4A 166.5(5)
C1A N1A C5A C4A -33.9(8)
O1A N1A C5A C9A -72.1(7)
C1A N1A C5A C9A 87.5(7)
C3A C4A C5A N1A 49.3(7)
C3A C4A C5A C8A 167.4(5)
C3A C4A C5A C9A -72.9(7)
C10A N2A C12A C13A -67.5(6)
C11A N2A C12A C13A 175.1(5)
C3A N2A C12A C13A 53.7(7)
N2A C12A C13A C14A 161.5(5)
C12A C13A C14A C15A -176.1(6)
C13A C14A C15A C16A 173.6(6)
C14A C15A C16A C17A -173.1(7)
C15A C16A C17A C18A 175.5(7)
C16A C17A C18A C19A -178.8(7)
C17A C18A C19A C20A -178.3(7)
C18A C19A C20A C21A 175.9(8)
C19A C20A C21A C22A 179.5(8)
C20A C21A C22A C23A -179.7(7)
C21A C22A C23A C24A -177.9(7)
C22A C23A C24A C25A -180.0(8)
C23A C24A C25A C26A 179.5(8)
O1B N1B C1B C7B 45.4(7)
C5B N1B C1B C7B -157.6(5)
O1B N1B C1B C2B 162.6(5)
C5B N1B C1B C2B -40.3(8)
O1B N1B C1B C6B -73.9(6)
C5B N1B C1B C6B 83.1(6)
N1B C1B C2B C3B 46.9(7)
C7B C1B C2B C3B 163.8(5)
C6B C1B C2B C3B -75.4(7)
C1B C2B C3B C4B -60.2(7)
C1B C2B C3B N2B 176.3(5)
C10B N2B C3B C4B -174.2(5)
C11B N2B C3B C4B 70.2(6)
C12B N2B C3B C4B -51.4(6)
C10B N2B C3B C2B -52.0(7)
C11B N2B C3B C2B -167.6(5)
C12B N2B C3B C2B 70.8(6)
C2B C3B C4B C5B 63.4(6)
N2B C3B C4B C5B -171.8(5)
O1B N1B C5B C9B -43.4(7)
C1B N1B C5B C9B 159.5(5)
O1B N1B C5B C8B 76.9(7)
C1B N1B C5B C8B -80.2(7)
O1B N1B C5B C4B -160.6(5)
C1B N1B C5B C4B 42.2(7)
C3B C4B C5B N1B -52.0(7)
C3B C4B C5B C9B -169.4(5)
C3B C4B C5B C8B 69.0(7)
C10B N2B C12B C13B -41.1(7)
C11B N2B C12B C13B 76.2(6)
C3B N2B C12B C13B -162.9(5)
N2B C12B C13B C14B -168.0(5)
C12B C13B C14B C15B -66.8(8)
C13B C14B C15B C16B -174.8(6)
C14B C15B C16B C17B -180.0(6)
C15B C16B C17B C18B 179.8(5)
C16B C17B C18B C19B -179.0(5)
C17B C18B C19B C20B -179.4(5)
C18B C19B C20B C21B -179.8(5)
C19B C20B C21B C22B -179.1(6)
C20B C21B C22B C23B -178.3(6)
C21B C22B C23B C24B -178.3(6)
C22B C23B C24B C25B -177.1(6)
C23B C24B C25B C26B 176.8(6)

loop_
_platon_squeeze_void_nr
_platon_squeeze_void_average_x
_platon_squeeze_void_average_y
_platon_squeeze_void_average_z
_platon_squeeze_void_volume
_platon_squeeze_void_count_electrons
_platon_squeeze_void_content
1 0.307 0.413 0.255 22 5 ' '
2 0.693 0.913 0.245 22 5 ' '
3 0.307 0.087 0.755 22 5 ' '
4 0.693 0.587 0.745 22 5 ' '
